data_4501530
loop_
_publ_author_name
'Xia, Jun'
'Zhang, Zhen-jie'
'Shi, Wei'
'Wei, Jun-fu'
'Cheng, Peng'

_publ_section_title
;
 Copper(I) Cyanide Coordination Polymers Constructed from
 Bis(Pyrazole-1-yl)alkane Ligands: Observation of the Odd&#x2212;Even
 Dependence in the Structures
;
_journal_issue 5
_journal_name_full 'Crystal Growth &amp; Design'
_journal_page_first 2323
_journal_paper_doi 10.1021/cg100069g
_journal_volume 10
_journal_year 2010
_chemical_formula_sum 'C9 H8 Cu2 N6'
_chemical_formula_weight 327.29
_chemical_name_systematic
; 
 ? 
;
_space_group_IT_number 15
_symmetry_cell_setting monoclinic
_symmetry_space_group_name_Hall '-C 2yc'
_symmetry_space_group_name_H-M 'C 1 2/c 1'
_atom_sites_solution_hydrogens geom
_atom_sites_solution_primary direct
_atom_sites_solution_secondary difmap
_audit_creation_method SHELXL-97
_cell_angle_alpha 90.00
_cell_angle_beta 95.766(3)
_cell_angle_gamma 90.00
_cell_formula_units_Z 4
_cell_length_a 17.897(4)
_cell_length_b 4.1251(9)
_cell_length_c 15.379(4)
_cell_measurement_reflns_used 1465
_cell_measurement_temperature 294(2)
_cell_measurement_theta_max 26.26
_cell_measurement_theta_min 2.66
_cell_volume 1129.6(5)
_computing_cell_refinement 'Bruker SMART'
_computing_data_collection 'Bruker SMART'
_computing_data_reduction 'Bruker SAINT'
_computing_molecular_graphics 'Bruker SHELXTL'
_computing_publication_material 'Bruker SHELXTL'
_computing_structure_refinement 'SHELXL-97 (Sheldrick, 1997)'
_computing_structure_solution 'SHELXS-97 (Sheldrick, 1990)'
_diffrn_ambient_temperature 294(2)
_diffrn_measured_fraction_theta_full 0.986
_diffrn_measured_fraction_theta_max 0.986
_diffrn_measurement_device_type 'CCD area detector'
_diffrn_measurement_method 'phi and omega scans'
_diffrn_radiation_monochromator graphite
_diffrn_radiation_source 'fine-focus sealed tube'
_diffrn_radiation_type MoK\a
_diffrn_radiation_wavelength 0.71073
_diffrn_reflns_av_R_equivalents 0.0379
_diffrn_reflns_av_sigmaI/netI 0.0311
_diffrn_reflns_limit_h_max 20
_diffrn_reflns_limit_h_min -22
_diffrn_reflns_limit_k_max 5
_diffrn_reflns_limit_k_min -3
_diffrn_reflns_limit_l_max 16
_diffrn_reflns_limit_l_min -19
_diffrn_reflns_number 2957
_diffrn_reflns_theta_full 26.39
_diffrn_reflns_theta_max 26.39
_diffrn_reflns_theta_min 2.29
_exptl_absorpt_coefficient_mu 3.748
_exptl_absorpt_correction_T_max 1.00000
_exptl_absorpt_correction_T_min 0.739053
_exptl_absorpt_correction_type multi-scan
_exptl_absorpt_process_details SADABS
_exptl_crystal_colour Colorless
_exptl_crystal_density_diffrn 1.924
_exptl_crystal_density_meas ?
_exptl_crystal_density_method 'not measured'
_exptl_crystal_description Block
_exptl_crystal_F_000 648
_exptl_crystal_size_max 0.24
_exptl_crystal_size_mid 0.22
_exptl_crystal_size_min 0.16
_refine_diff_density_max 0.271
_refine_diff_density_min -0.418
_refine_diff_density_rms 0.070
_refine_ls_extinction_method none
_refine_ls_goodness_of_fit_ref 1.062
_refine_ls_hydrogen_treatment mixed
_refine_ls_matrix_type full
_refine_ls_number_parameters 82
_refine_ls_number_reflns 1146
_refine_ls_number_restraints 1
_refine_ls_restrained_S_all 1.062
_refine_ls_R_factor_all 0.0334
_refine_ls_R_factor_gt 0.0251
_refine_ls_shift/su_max 0.002
_refine_ls_shift/su_mean 0.000
_refine_ls_structure_factor_coef Fsqd
_refine_ls_weighting_details 'calc w=1/[\s^2^(Fo^2^)+(0.0359P)^2^+0.3427P] where P=(Fo^2^+2Fc^2^)/3'
_refine_ls_weighting_scheme calc
_refine_ls_wR_factor_gt 0.0644
_refine_ls_wR_factor_ref 0.0695
_reflns_number_gt 973
_reflns_number_total 1146
_reflns_threshold_expression >2sigma(I)
_cod_data_source_file cg100069g_si_001.cif
_cod_data_source_block 1
_cod_depositor_comments
;
The following automatic conversions were performed:

'_symmetry_cell_setting' value 'Monoclinic' changed to 'monoclinic'
according to /home/saulius/struct/CIF-dictionaries/cif_core.dic
dictionary named 'cif_core.dic' version 2.4.2 from
2011-04-26.

'_exptl_absorpt_correction_type' value 'MULTI-SCAN'
changed to 'multi-scan' according to
/home/saulius/struct/CIF-dictionaries/cif_core.dic dictionary named
'cif_core.dic' version 2.4.2 from 2011-04-26.

Automatic conversion script
Id: cif_fix_values 1715 2011-07-08 13:25:40Z adriana 

The following automatic conversions were performed:

'_exptl_crystal_density_meas' value 'NONE' was changed to '?' - the
value is perceived as not measured.

Automatic conversion script
Id: cif_fix_values 3008 2015-01-20 13:52:24Z robertas 
;
_cod_original_cell_volume 1129.7(4)
_cod_original_sg_symbol_H-M C2/c
_cod_database_code 4501530

loop_
_symmetry_equiv_pos_as_xyz
'x, y, z'
'-x, y, -z+1/2'
'x+1/2, y+1/2, z'
'-x+1/2, y+1/2, -z+1/2'
'-x, -y, -z'
'x, -y, z-1/2'
'-x+1/2, -y+1/2, -z'
'x+1/2, -y+1/2, z-1/2'

loop_
_atom_site_label
_atom_site_type_symbol
_atom_site_fract_x
_atom_site_fract_y
_atom_site_fract_z
_atom_site_U_iso_or_equiv
_atom_site_adp_type
_atom_site_occupancy
_atom_site_symmetry_multiplicity
_atom_site_calc_flag
_atom_site_refinement_flags
Cu1 Cu 0.384940(15) 0.21257(9) 0.554082(19) 0.04291(15) Uani 1 1 d .
N1 N 0.47337(11) 0.0492(6) 0.51426(14) 0.0407(6) Uani 0.50 1 d P
N2 N 0.28152(14) 0.2435(7) 0.51164(16) 0.0505(7) Uani 0.50 1 d P
N3 N 0.38983(9) 0.4209(5) 0.67820(12) 0.0297(4) Uani 1 1 d .
N4 N 0.43284(9) 0.3387(4) 0.75275(12) 0.0258(4) Uani 1 1 d .
C1 C 0.47337(11) 0.0492(6) 0.51426(14) 0.0407(6) Uani 0.50 1 d P
C2 C 0.28152(14) 0.2435(7) 0.51164(16) 0.0505(7) Uani 0.50 1 d P
C3 C 0.33563(12) 0.6048(6) 0.70472(16) 0.0340(5) Uani 1 1 d .
H3 H 0.2976 0.6991 0.6674 0.041 Uiso 1 1 calc R
C4 C 0.34260(13) 0.6392(6) 0.79500(17) 0.0388(6) Uani 1 1 d .
H4 H 0.3113 0.7548 0.8285 0.047 Uiso 1 1 calc R
C5 C 0.40522(13) 0.4669(6) 0.82398(15) 0.0356(5) Uani 1 1 d .
H5 H 0.4252 0.4421 0.8818 0.043 Uiso 1 1 calc R
C6 C 0.5000 0.1419(8) 0.7500 0.0280(7) Uani 1 2 d SD
H6 H 0.5080(11) 0.009(4) 0.8013(9) 0.024(5) Uiso 1 1 d D

loop_
_atom_site_aniso_label
_atom_site_aniso_U_11
_atom_site_aniso_U_22
_atom_site_aniso_U_33
_atom_site_aniso_U_23
_atom_site_aniso_U_13
_atom_site_aniso_U_12
Cu1 0.0273(2) 0.0680(3) 0.0334(2) -0.00127(14) 0.00294(13) 0.00918(13)
N1 0.0283(11) 0.0600(16) 0.0326(12) -0.0098(11) -0.0028(9) 0.0049(10)
N2 0.0315(11) 0.088(2) 0.0316(13) -0.0095(12) 0.0005(10) 0.0121(12)
N3 0.0213(8) 0.0392(11) 0.0278(9) 0.0003(8) -0.0018(7) 0.0035(8)
N4 0.0199(8) 0.0312(10) 0.0258(9) -0.0009(8) -0.0001(7) -0.0004(7)
C1 0.0283(11) 0.0600(16) 0.0326(12) -0.0098(11) -0.0028(9) 0.0049(10)
C2 0.0315(11) 0.088(2) 0.0316(13) -0.0095(12) 0.0005(10) 0.0121(12)
C3 0.0233(11) 0.0376(13) 0.0403(13) -0.0001(11) -0.0012(9) 0.0054(10)
C4 0.0322(12) 0.0413(14) 0.0447(15) -0.0084(12) 0.0126(11) 0.0021(10)
C5 0.0375(12) 0.0434(14) 0.0265(12) -0.0015(10) 0.0055(10) -0.0034(11)
C6 0.0217(15) 0.0268(17) 0.0344(18) 0.000 -0.0037(13) 0.000

loop_
_atom_type_symbol
_atom_type_description
_atom_type_scat_dispersion_real
_atom_type_scat_dispersion_imag
_atom_type_scat_source
C C 0.0033 0.0016 'International Tables Vol C Tables 4.2.6.8 and 6.1.1.4'
H H 0.0000 0.0000 'International Tables Vol C Tables 4.2.6.8 and 6.1.1.4'
N N 0.0061 0.0033 'International Tables Vol C Tables 4.2.6.8 and 6.1.1.4'
Cu Cu 0.3201 1.2651 'International Tables Vol C Tables 4.2.6.8 and 6.1.1.4'

loop_
_geom_angle_atom_site_label_1
_geom_angle_atom_site_label_2
_geom_angle_atom_site_label_3
_geom_angle
_geom_angle_site_symmetry_1
_geom_angle_site_symmetry_3
N1 Cu1 N2 137.23(10) . .
N1 Cu1 N3 119.12(8) . .
N2 Cu1 N3 103.64(9) . .
C1 N1 N1 0.0(3) 5_656 5_656
C1 N1 Cu1 176.9(3) 5_656 .
N1 N1 Cu1 176.9(3) 5_656 .
C2 N2 N2 0.0(4) 7_556 7_556
C2 N2 Cu1 177.7(4) 7_556 .
N2 N2 Cu1 177.7(4) 7_556 .
C3 N3 N4 104.64(18) . .
C3 N3 Cu1 123.47(15) . .
N4 N3 Cu1 129.60(14) . .
C5 N4 N3 111.32(18) . .
C5 N4 C6 127.70(17) . .
N3 N4 C6 120.97(15) . .
N3 C3 C4 111.8(2) . .
N3 C3 H3 124.1 . .
C4 C3 H3 124.1 . .
C5 C4 C3 105.2(2) . .
C5 C4 H4 127.4 . .
C3 C4 H4 127.4 . .
N4 C5 C4 107.1(2) . .
N4 C5 H5 126.5 . .
C4 C5 H5 126.5 . .
N4 C6 N4 112.1(3) 2_656 .
N4 C6 H6 106.7(12) 2_656 .
N4 C6 H6 110.5(12) . .

loop_
_geom_bond_atom_site_label_1
_geom_bond_atom_site_label_2
_geom_bond_distance
_geom_bond_site_symmetry_2
Cu1 N1 1.879(2) .
Cu1 N2 1.904(2) .
Cu1 N3 2.0871(19) .
N1 C1 1.161(4) 5_656
N1 N1 1.161(4) 5_656
N2 C2 1.150(5) 7_556
N2 N2 1.150(5) 7_556
N3 C3 1.327(3) .
N3 N4 1.358(2) .
N4 C5 1.354(3) .
N4 C6 1.455(3) .
C3 C4 1.389(4) .
C3 H3 0.9300 .
C4 C5 1.364(3) .
C4 H4 0.9300 .
C5 H5 0.9300 .
C6 N4 1.455(3) 2_656
C6 H6 0.959(9) .

loop_
_geom_torsion_atom_site_label_1
_geom_torsion_atom_site_label_2
_geom_torsion_atom_site_label_3
_geom_torsion_atom_site_label_4
_geom_torsion
_geom_torsion_site_symmetry_4
N2 Cu1 N1 C1 28(6) 5_656
N3 Cu1 N1 C1 -153(6) 5_656
N2 Cu1 N1 N1 28(6) 5_656
N3 Cu1 N1 N1 -153(6) 5_656
N1 Cu1 N2 C2 121(9) 7_556
N3 Cu1 N2 C2 -58(9) 7_556
N1 Cu1 N2 N2 121(9) 7_556
N3 Cu1 N2 N2 -58(9) 7_556
N1 Cu1 N3 C3 164.54(19) .
N2 Cu1 N3 C3 -16.3(2) .
N1 Cu1 N3 N4 -35.3(2) .
N2 Cu1 N3 N4 143.87(19) .
C3 N3 N4 C5 0.6(2) .
Cu1 N3 N4 C5 -162.34(16) .
C3 N3 N4 C6 -178.3(2) .
Cu1 N3 N4 C6 18.7(3) .
N4 N3 C3 C4 -0.7(3) .
Cu1 N3 C3 C4 163.62(17) .
N3 C3 C4 C5 0.5(3) .
N3 N4 C5 C4 -0.3(3) .
C6 N4 C5 C4 178.5(2) .
C3 C4 C5 N4 -0.1(3) .
C5 N4 C6 N4 -85.7(2) 2_656
N3 N4 C6 N4 93.04(18) 2_656
